data_7222896
loop_
_publ_author_name
'Wang, Lei'
'Liu, Qi-Kui'
'Chu, Xin'
'Pan, Hong'
'Zhu, Neng-Xiu'
'Ma, Jian-Ping'
'Ren, Jian-Cheng'
'Dong, Yu-Bin'

_publ_section_title
;
 Reversible adsorption and separation of volatile aromatics based on a
 porous Cd(ii) MOF
;
_journal_issue 45
_journal_name_full CrystEngComm
_journal_page_first 8657
_journal_paper_doi 10.1039/C5CE01912E
_journal_volume 17
_journal_year 2015
_chemical_formula_sum 'C70 H64 Cd N4 O10 S2'
_chemical_formula_weight 1297.77
_chemical_name_systematic
; 
 ? 
;
_space_group_IT_number 15
_symmetry_cell_setting monoclinic
_symmetry_space_group_name_Hall '-C 2yc'
_symmetry_space_group_name_H-M 'C 1 2/c 1'
_atom_sites_solution_hydrogens geom
_atom_sites_solution_primary direct
_atom_sites_solution_secondary difmap
_audit_creation_method SHELXL-97
_audit_update_record
;
2015-08-03 deposited with the CCDC.
2015-10-12 downloaded from the CCDC.
;
_cell_angle_alpha 90.00
_cell_angle_beta 107.277(2)
_cell_angle_gamma 90.00
_cell_formula_units_Z 4
_cell_length_a 28.4302(6)
_cell_length_b 13.5048(2)
_cell_length_c 18.2481(4)
_cell_measurement_reflns_used 6545
_cell_measurement_temperature 100.01(10)
_cell_measurement_theta_max 70.5620
_cell_measurement_theta_min 5.1570
_cell_volume 6690.1(2)
_computing_cell_refinement 'Bruker FRAMBO'
_computing_data_collection 'Bruker FRAMBO'
_computing_data_reduction 'Bruker SAINT'
_computing_molecular_graphics 'Bruker SHELXTL'
_computing_publication_material 'Bruker SHELXTL'
_computing_structure_refinement 'SHELXL-97 (Sheldrick, 1997)'
_computing_structure_solution 'SHELXS-97 (Sheldrick, 1990)'
_diffrn_ambient_temperature 100.01(10)
_diffrn_measured_fraction_theta_full 1.000
_diffrn_measured_fraction_theta_max 1.000
_diffrn_measurement_device_type 'multiwire proportional'
_diffrn_measurement_method 'phi and omega scans'
_diffrn_radiation_monochromator graphite
_diffrn_radiation_source 'fine-focus sealed tube'
_diffrn_radiation_type CuK\a
_diffrn_radiation_wavelength 1.54184
_diffrn_reflns_av_R_equivalents 0.0183
_diffrn_reflns_av_sigmaI/netI 0.0244
_diffrn_reflns_limit_h_max 33
_diffrn_reflns_limit_h_min -33
_diffrn_reflns_limit_k_max 16
_diffrn_reflns_limit_k_min -11
_diffrn_reflns_limit_l_max 20
_diffrn_reflns_limit_l_min -21
_diffrn_reflns_number 11775
_diffrn_reflns_theta_full 66.50
_diffrn_reflns_theta_max 66.50
_diffrn_reflns_theta_min 3.66
_exptl_absorpt_coefficient_mu 3.677
_exptl_absorpt_correction_T_max 0.3140
_exptl_absorpt_correction_T_min 0.2884
_exptl_absorpt_correction_type multi-scan
_exptl_absorpt_process_details sadabs
_exptl_crystal_colour 'clear pale colourless'
_exptl_crystal_density_diffrn 1.288
_exptl_crystal_density_method 'not measured'
_exptl_crystal_description plate
_exptl_crystal_F_000 2688
_exptl_crystal_size_max 0.45
_exptl_crystal_size_mid 0.44
_exptl_crystal_size_min 0.41
_refine_diff_density_max 1.698
_refine_diff_density_min -0.877
_refine_diff_density_rms 0.118
_refine_ls_extinction_method none
_refine_ls_goodness_of_fit_ref 1.108
_refine_ls_hydrogen_treatment mixed
_refine_ls_matrix_type full
_refine_ls_number_parameters 491
_refine_ls_number_reflns 5905
_refine_ls_number_restraints 0
_refine_ls_restrained_S_all 1.108
_refine_ls_R_factor_all 0.0564
_refine_ls_R_factor_gt 0.0520
_refine_ls_shift/su_max 0.001
_refine_ls_shift/su_mean 0.000
_refine_ls_structure_factor_coef Fsqd
_refine_ls_weighting_details 'calc w=1/[\s^2^(Fo^2^)+(0.0927P)^2^+28.2842P] where P=(Fo^2^+2Fc^2^)/3'
_refine_ls_weighting_scheme calc
_refine_ls_wR_factor_gt 0.1562
_refine_ls_wR_factor_ref 0.1607
_reflns_number_gt 5341
_reflns_number_total 5905
_reflns_threshold_expression >2sigma(I)
_cod_data_source_file c5ce01912e2.cif
_cod_data_source_block exp_1233
_cod_depositor_comments
;
The following automatic conversions were performed:

'_symmetry_cell_setting' value 'Monoclinic' changed to 'monoclinic'
according to
/usr/data/users/saulius/crontab/automatic-downloads/rss-feeds/RSC/lib/dictionaries/cif_core.dic
dictionary named 'cif_core.dic' version 2.4.2 from 2011-04-26.

Automatic conversion script
Id: cif_fix_values 3271 2015-04-21 07:52:19Z andrius 

 Adding full bibliography for 7222893--7222897.cif.
;
_cod_original_sg_symbol_H-M C2/c
_cod_database_code 7222896

loop_
_symmetry_equiv_pos_as_xyz
'x, y, z'
'-x, y, -z+1/2'
'x+1/2, y+1/2, z'
'-x+1/2, y+1/2, -z+1/2'
'-x, -y, -z'
'x, -y, z-1/2'
'-x+1/2, -y+1/2, -z'
'x+1/2, -y+1/2, z-1/2'

loop_
_atom_site_label
_atom_site_type_symbol
_atom_site_fract_x
_atom_site_fract_y
_atom_site_fract_z
_atom_site_U_iso_or_equiv
_atom_site_adp_type
_atom_site_occupancy
_atom_site_symmetry_multiplicity
_atom_site_calc_flag
_atom_site_refinement_flags
_atom_site_disorder_assembly
_atom_site_disorder_group
Cd1 Cd 0.2500 1.2500 0.5000 0.02103(15) Uani 1 2 d S . .
N1 N 0.27551(12) 1.0878(2) 0.49063(17) 0.0263(7) Uani 1 1 d . . .
N2 N 0.66820(12) 0.2989(2) 0.97068(18) 0.0265(7) Uani 1 1 d . . .
O1 O 0.35883(11) 0.5754(2) 0.63214(15) 0.0348(7) Uani 1 1 d . . .
O2 O 0.42424(11) 0.5232(2) 0.78145(17) 0.0404(7) Uani 1 1 d . . .
O3 O 0.25844(12) 1.2237(2) 0.62693(17) 0.0380(7) Uani 1 1 d . . .
O4 O 0.29546(11) 1.3236(2) 0.73881(15) 0.0333(6) Uani 1 1 d . . .
O5 O 0.22440(12) 1.2202(3) 0.73320(19) 0.0409(7) Uani 1 1 d . . .
S1 S 0.26844(4) 1.23431(7) 0.71035(5) 0.0272(2) Uani 1 1 d . . .
C1 C 0.26210(16) 1.0325(3) 0.4273(2) 0.0316(9) Uani 1 1 d . . .
H1 H 0.2445 1.0627 0.3815 0.038 Uiso 1 1 calc R . .
C2 C 0.27283(16) 0.9337(3) 0.4257(2) 0.0321(9) Uani 1 1 d . . .
H2 H 0.2624 0.8990 0.3797 0.039 Uiso 1 1 calc R . .
C3 C 0.29932(14) 0.8849(3) 0.4929(2) 0.0254(8) Uani 1 1 d . . .
C4 C 0.31578(18) 0.9441(3) 0.5572(2) 0.0413(11) Uani 1 1 d . . .
H4 H 0.3355 0.9171 0.6029 0.050 Uiso 1 1 calc R . .
C5 C 0.30321(18) 1.0433(3) 0.5541(2) 0.0409(11) Uani 1 1 d . . .
H5 H 0.3146 1.0809 0.5985 0.049 Uiso 1 1 calc R . .
C6 C 0.31002(14) 0.7773(3) 0.4941(2) 0.0252(8) Uani 1 1 d . . .
C7 C 0.33078(15) 0.7287(3) 0.5638(2) 0.0273(8) Uani 1 1 d . . .
H7 H 0.3386 0.7645 0.6094 0.033 Uiso 1 1 calc R . .
C8 C 0.33985(14) 0.6281(3) 0.5658(2) 0.0271(8) Uani 1 1 d . . .
C9 C 0.32823(15) 0.5732(3) 0.4984(2) 0.0305(8) Uani 1 1 d . . .
H9 H 0.3346 0.5056 0.4997 0.037 Uiso 1 1 calc R . .
C10 C 0.30701(16) 0.6207(3) 0.4294(2) 0.0322(9) Uani 1 1 d . . .
H10 H 0.2987 0.5845 0.3840 0.039 Uiso 1 1 calc R . .
C11 C 0.29793(16) 0.7221(3) 0.4269(2) 0.0321(9) Uani 1 1 d . . .
H11 H 0.2837 0.7531 0.3800 0.038 Uiso 1 1 calc R . .
C12 C 0.64193(14) 0.3272(3) 0.9002(2) 0.0298(8) Uani 1 1 d . . .
H12 H 0.6575 0.3294 0.8620 0.036 Uiso 1 1 calc R . .
C13 C 0.59294(15) 0.3531(3) 0.8814(3) 0.0379(10) Uani 1 1 d . . .
H13 H 0.5762 0.3718 0.8313 0.045 Uiso 1 1 calc R . .
C14 C 0.56839(17) 0.3516(4) 0.9370(3) 0.0476(12) Uani 1 1 d . . .
C15 C 0.59664(17) 0.3248(4) 1.0112(3) 0.0476(12) Uani 1 1 d . . .
H15 H 0.5824 0.3245 1.0510 0.057 Uiso 1 1 calc R . .
C16 C 0.64531(16) 0.2989(3) 1.0255(2) 0.0364(10) Uani 1 1 d . . .
H16 H 0.6632 0.2806 1.0751 0.044 Uiso 1 1 calc R . .
C17 C 0.51560(19) 0.3753(5) 0.9188(3) 0.0616(17) Uani 1 1 d . . .
C18 C 0.49334(17) 0.4397(4) 0.8596(3) 0.0466(12) Uani 1 1 d . . .
H18 H 0.5121 0.4705 0.8322 0.056 Uiso 1 1 calc R . .
C19 C 0.44250(18) 0.4589(4) 0.8408(3) 0.0529(14) Uani 1 1 d . . .
C20 C 0.4138(2) 0.4111(6) 0.8802(4) 0.082(2) Uani 1 1 d . . .
H20 H 0.3804 0.4251 0.8688 0.098 Uiso 1 1 calc R . .
C21 C 0.4353(2) 0.3433(7) 0.9358(4) 0.091(3) Uani 1 1 d . . .
H21 H 0.4158 0.3078 0.9593 0.109 Uiso 1 1 calc R . .
C22 C 0.4860(2) 0.3265(6) 0.9577(4) 0.087(3) Uani 1 1 d . . .
H22 H 0.5003 0.2833 0.9978 0.105 Uiso 1 1 calc R . .
C23 C 0.36171(16) 0.6247(3) 0.7020(2) 0.0356(9) Uani 1 1 d . . .
H23A H 0.3306 0.6570 0.6984 0.043 Uiso 1 1 calc R . .
H23B H 0.3873 0.6748 0.7124 0.043 Uiso 1 1 calc R . .
C24 C 0.37317(16) 0.5503(4) 0.7652(2) 0.0388(10) Uani 1 1 d . . .
H24A H 0.3672 0.5782 0.8106 0.047 Uiso 1 1 calc R . .
H24B H 0.3524 0.4923 0.7497 0.047 Uiso 1 1 calc R . .
C25 C 0.30741(16) 1.1325(3) 0.7489(2) 0.0353(9) Uani 1 1 d . . .
C26 C 0.2877(2) 1.0378(3) 0.7418(3) 0.0465(11) Uani 1 1 d . . .
H26 H 0.2541 1.0290 0.7188 0.056 Uiso 1 1 calc R . .
C27 C 0.3169(3) 0.9574(4) 0.7680(3) 0.0600(15) Uani 1 1 d . . .
H27 H 0.3029 0.8945 0.7629 0.072 Uiso 1 1 calc R . .
C28 C 0.3648(3) 0.9677(5) 0.8006(5) 0.085(2) Uani 1 1 d . . .
C29 C 0.3852(3) 1.0633(6) 0.8083(6) 0.100(3) Uani 1 1 d . . .
H29 H 0.4188 1.0713 0.8315 0.120 Uiso 1 1 calc R . .
C30 C 0.3562(2) 1.1453(4) 0.7822(4) 0.0689(18) Uani 1 1 d . . .
H30 H 0.3701 1.2083 0.7875 0.083 Uiso 1 1 calc R . .
C31 C 0.3969(4) 0.8772(7) 0.8326(7) 0.135(4) Uani 1 1 d . . .
H31A H 0.3762 0.8222 0.8356 0.202 Uiso 1 1 calc R . .
H31B H 0.4183 0.8922 0.8829 0.202 Uiso 1 1 calc R . .
H31C H 0.4163 0.8607 0.7993 0.202 Uiso 1 1 calc R . .
C32 C 0.453(2) 0.952(5) 0.622(4) 0.108(15) Uani 0.25 1 d P A 1
C33 C 0.451(5) 0.850(13) 0.614(10) 0.10(3) Uani 0.25 1 d P A 1
H33 H 0.4350 0.8217 0.5671 0.123 Uiso 0.25 1 calc PR A 1
C34 C 0.475(3) 0.791(9) 0.676(5) 0.11(3) Uani 0.25 1 d P A 1
C35 C 0.5000 0.827(3) 0.7500 0.103(8) Uani 0.50 2 d SP . 1
H35 H 0.5151 0.7865 0.7939 0.123 Uiso 0.25 1 d PR . 1
C36 C 0.5000 0.929(4) 0.7500 0.116(12) Uani 0.50 2 d SP . 1
H36 H 0.5189 0.9595 0.7969 0.139 Uiso 0.25 1 d PR . 1
C37 C 0.477(5) 0.992(7) 0.692(10) 0.12(4) Uani 0.25 1 d P A 1
H37 H 0.4777 1.0600 0.7005 0.147 Uiso 0.25 1 calc PR A 1
C38 C 0.428(4) 1.020(13) 0.558(9) 0.12(3) Uani 0.25 1 d P A 1
H38A H 0.4338 1.0876 0.5754 0.179 Uiso 0.25 1 calc PR A 1
H38B H 0.3938 1.0069 0.5403 0.179 Uiso 0.25 1 calc PR A 1
H38C H 0.4424 1.0106 0.5164 0.179 Uiso 0.25 1 calc PR A 1
C39 C 0.4730(16) 0.682(4) 0.665(3) 0.117(13) Uani 0.25 1 d P A 1
H39A H 0.4548 0.6666 0.6133 0.175 Uiso 0.25 1 calc PR A 1
H39B H 0.4570 0.6522 0.6995 0.175 Uiso 0.25 1 calc PR A 1
H39C H 0.5059 0.6565 0.6764 0.175 Uiso 0.25 1 calc PR A 1
C32' C 0.480(4) 1.047(6) 0.683(7) 0.12(2) Uani 0.25 1 d P B 2
C33' C 0.481(7) 0.945(8) 0.693(13) 0.12(3) Uani 0.25 1 d P B 2
H33' H 0.4935 0.9185 0.7421 0.145 Uiso 0.25 1 calc PR B 2
C34' C 0.463(6) 0.881(14) 0.631(10) 0.12(4) Uani 0.25 1 d P B 2
C35' C 0.4433(16) 0.920(4) 0.558(3) 0.117(13) Uani 0.25 1 d P B 2
H35' H 0.4305 0.8783 0.5165 0.140 Uiso 0.25 1 calc PR B 2
C36' C 0.443(4) 1.022(14) 0.548(10) 0.13(3) Uani 0.25 1 d P B 2
H36' H 0.4321 1.0477 0.4983 0.152 Uiso 0.25 1 calc PR B 2
C37' C 0.4599(17) 1.084(4) 0.609(3) 0.127(15) Uani 0.25 1 d P B 2
H37' H 0.4576 1.1519 0.6020 0.152 Uiso 0.25 1 calc PR B 2
C38' C 0.5000 1.116(3) 0.7500 0.131(11) Uani 0.50 2 d SP . 2
H38D H 0.4962 1.1832 0.7330 0.196 Uiso 0.25 1 d PR . 2
H38E H 0.4826 1.1054 0.7871 0.196 Uiso 0.25 1 d PR . 2
H38F H 0.5343 1.1015 0.7729 0.196 Uiso 0.25 1 d PR . 2
C39' C 0.464(2) 0.772(7) 0.643(4) 0.088(18) Uani 0.25 1 d P B 2
H39D H 0.4497 0.7390 0.5949 0.131 Uiso 0.25 1 calc PR B 2
H39E H 0.4453 0.7549 0.6778 0.131 Uiso 0.25 1 calc PR B 2
H39F H 0.4974 0.7503 0.6647 0.131 Uiso 0.25 1 calc PR B 2

loop_
_atom_site_aniso_label
_atom_site_aniso_U_11
_atom_site_aniso_U_22
_atom_site_aniso_U_33
_atom_site_aniso_U_23
_atom_site_aniso_U_13
_atom_site_aniso_U_12
Cd1 0.0212(2) 0.0187(2) 0.0198(2) -0.00065(12) 0.00076(15) -0.00015(12)
N1 0.0283(16) 0.0228(15) 0.0240(16) -0.0003(12) 0.0021(13) 0.0021(13)
N2 0.0265(16) 0.0226(16) 0.0282(16) 0.0027(13) 0.0048(13) 0.0019(12)
O1 0.0479(17) 0.0300(15) 0.0249(14) 0.0030(11) 0.0082(12) 0.0128(13)
O2 0.0338(15) 0.0528(19) 0.0338(15) 0.0191(14) 0.0086(13) 0.0161(14)
O3 0.0475(18) 0.0419(16) 0.0207(14) 0.0018(13) 0.0042(13) -0.0027(15)
O4 0.0412(16) 0.0302(15) 0.0249(14) 0.0010(11) 0.0043(12) -0.0042(12)
O5 0.0377(17) 0.0462(17) 0.0417(18) 0.0045(15) 0.0162(14) -0.0012(15)
S1 0.0305(5) 0.0300(5) 0.0189(5) 0.0029(3) 0.0041(4) -0.0032(4)
C1 0.040(2) 0.029(2) 0.0234(19) 0.0028(16) 0.0053(16) 0.0058(17)
C2 0.044(2) 0.028(2) 0.0212(19) -0.0009(15) 0.0052(17) 0.0056(17)
C3 0.0274(19) 0.0251(19) 0.0232(18) -0.0001(15) 0.0068(15) 0.0025(15)
C4 0.056(3) 0.034(2) 0.026(2) 0.0006(18) -0.0002(19) 0.012(2)
C5 0.054(3) 0.033(2) 0.026(2) -0.0045(17) -0.0025(19) 0.009(2)
C6 0.0291(19) 0.0244(18) 0.0224(19) -0.0004(16) 0.0079(15) 0.0028(16)
C7 0.032(2) 0.0263(18) 0.0218(19) -0.0024(16) 0.0050(16) 0.0022(16)
C8 0.0296(19) 0.028(2) 0.0223(18) 0.0039(15) 0.0058(15) 0.0063(16)
C9 0.040(2) 0.0245(19) 0.029(2) -0.0017(16) 0.0138(17) 0.0046(17)
C10 0.045(2) 0.028(2) 0.0232(19) -0.0045(16) 0.0088(17) 0.0017(18)
C11 0.044(2) 0.029(2) 0.0217(19) 0.0012(17) 0.0076(17) 0.0045(19)
C12 0.028(2) 0.030(2) 0.031(2) 0.0049(16) 0.0085(16) 0.0027(16)
C13 0.031(2) 0.046(2) 0.036(2) 0.0179(19) 0.0078(18) 0.0096(19)
C14 0.038(2) 0.060(3) 0.049(3) 0.034(2) 0.019(2) 0.018(2)
C15 0.040(2) 0.064(3) 0.043(3) 0.029(2) 0.020(2) 0.019(2)
C16 0.034(2) 0.041(2) 0.034(2) 0.0152(19) 0.0100(18) 0.0086(18)
C17 0.039(3) 0.091(4) 0.059(3) 0.047(3) 0.021(2) 0.025(3)
C18 0.036(2) 0.066(3) 0.042(3) 0.028(2) 0.018(2) 0.018(2)
C19 0.037(2) 0.077(4) 0.046(3) 0.036(3) 0.015(2) 0.023(2)
C20 0.044(3) 0.123(6) 0.083(4) 0.065(4) 0.028(3) 0.033(4)
C21 0.052(3) 0.133(7) 0.094(5) 0.073(5) 0.031(3) 0.027(4)
C22 0.049(3) 0.127(6) 0.092(5) 0.075(5) 0.030(3) 0.029(4)
C23 0.041(2) 0.039(2) 0.025(2) 0.0021(17) 0.0068(17) 0.0134(19)
C24 0.035(2) 0.050(3) 0.030(2) 0.0094(19) 0.0080(18) 0.017(2)
C25 0.044(2) 0.032(2) 0.033(2) 0.0100(18) 0.0151(18) 0.0006(18)
C26 0.067(3) 0.034(2) 0.043(3) 0.005(2) 0.025(2) -0.003(2)
C27 0.093(5) 0.036(3) 0.067(4) 0.015(3) 0.049(3) 0.006(3)
C28 0.086(5) 0.056(4) 0.119(6) 0.045(4) 0.042(5) 0.024(4)
C29 0.061(4) 0.078(5) 0.150(8) 0.052(5) 0.013(5) 0.013(4)
C30 0.046(3) 0.050(3) 0.100(5) 0.036(3) 0.007(3) 0.001(2)
C31 0.124(8) 0.082(6) 0.206(12) 0.073(7) 0.061(8) 0.043(6)
C32 0.08(3) 0.12(4) 0.13(5) 0.00(4) 0.04(3) 0.00(3)
C33 0.08(5) 0.12(9) 0.13(7) -0.01(5) 0.05(5) -0.01(4)
C34 0.09(5) 0.13(6) 0.13(7) -0.01(6) 0.05(5) -0.01(4)
C35 0.077(16) 0.12(3) 0.13(3) 0.000 0.059(18) 0.000
C36 0.09(3) 0.13(4) 0.14(3) 0.000 0.04(3) 0.000
C37 0.10(5) 0.13(12) 0.14(7) 0.00(14) 0.04(5) 0.00(11)
C38 0.09(6) 0.13(5) 0.14(6) 0.01(4) 0.04(5) -0.01(5)
C39 0.09(3) 0.13(4) 0.13(3) 0.00(3) 0.03(2) 0.00(3)
C32' 0.10(4) 0.13(7) 0.14(6) 0.00(6) 0.04(3) -0.01(5)
C33' 0.10(5) 0.13(9) 0.14(7) -0.01(10) 0.05(5) 0.00(7)
C34' 0.09(8) 0.14(13) 0.14(10) 0.00(8) 0.05(7) 0.00(6)
C35' 0.09(3) 0.13(4) 0.14(4) 0.00(4) 0.04(3) 0.00(3)
C36' 0.10(6) 0.13(6) 0.15(7) 0.00(5) 0.03(5) 0.00(5)
C37' 0.10(3) 0.13(4) 0.14(4) 0.00(4) 0.04(3) 0.00(3)
C38' 0.10(2) 0.14(3) 0.15(3) 0.000 0.04(2) 0.000
C39' 0.05(3) 0.12(6) 0.11(5) 0.01(4) 0.05(3) -0.01(3)

loop_
_atom_type_symbol
_atom_type_description
_atom_type_scat_dispersion_real
_atom_type_scat_dispersion_imag
_atom_type_scat_source
C C 0.0181 0.0091 'International Tables Vol C Tables 4.2.6.8 and 6.1.1.4'
H H 0.0000 0.0000 'International Tables Vol C Tables 4.2.6.8 and 6.1.1.4'
Cd Cd 0.1185 4.6533 'International Tables Vol C Tables 4.2.6.8 and 6.1.1.4'
N N 0.0311 0.0180 'International Tables Vol C Tables 4.2.6.8 and 6.1.1.4'
O O 0.0492 0.0322 'International Tables Vol C Tables 4.2.6.8 and 6.1.1.4'
S S 0.3331 0.5567 'International Tables Vol C Tables 4.2.6.8 and 6.1.1.4'

loop_
_geom_angle_atom_site_label_1
_geom_angle_atom_site_label_2
_geom_angle_atom_site_label_3
_geom_angle
_geom_angle_site_symmetry_1
_geom_angle_site_symmetry_3
O3 Cd1 O3 180.000(1) 7_576 .
O3 Cd1 N2 90.82(11) 7_576 8_465
O3 Cd1 N2 89.18(11) . 8_465
O3 Cd1 N2 89.18(11) 7_576 2_666
O3 Cd1 N2 90.82(11) . 2_666
N2 Cd1 N2 180.00(6) 8_465 2_666
O3 Cd1 N1 90.75(11) 7_576 .
O3 Cd1 N1 89.25(11) . .
N2 Cd1 N1 91.59(11) 8_465 .
N2 Cd1 N1 88.41(11) 2_666 .
O3 Cd1 N1 89.25(11) 7_576 7_576
O3 Cd1 N1 90.75(11) . 7_576
N2 Cd1 N1 88.41(11) 8_465 7_576
N2 Cd1 N1 91.59(11) 2_666 7_576
N1 Cd1 N1 180.000(1) . 7_576
C1 N1 C5 116.3(3) . .
C1 N1 Cd1 125.1(3) . .
C5 N1 Cd1 118.5(3) . .
C12 N2 C16 117.4(3) . .
C12 N2 Cd1 122.5(3) . 2_646
C16 N2 Cd1 120.0(3) . 2_646
C8 O1 C23 117.0(3) . .
C19 O2 C24 116.6(3) . .
S1 O3 Cd1 164.7(2) . .
O4 S1 O5 114.9(2) . .
O4 S1 O3 111.91(18) . .
O5 S1 O3 111.6(2) . .
O4 S1 C25 107.6(2) . .
O5 S1 C25 106.0(2) . .
O3 S1 C25 103.9(2) . .
N1 C1 C2 123.7(4) . .
N1 C1 H1 118.2 . .
C2 C1 H1 118.2 . .
C1 C2 C3 120.4(4) . .
C1 C2 H2 119.8 . .
C3 C2 H2 119.8 . .
C4 C3 C2 115.4(4) . .
C4 C3 C6 122.6(4) . .
C2 C3 C6 122.0(3) . .
C3 C4 C5 120.6(4) . .
C3 C4 H4 119.7 . .
C5 C4 H4 119.7 . .
N1 C5 C4 123.4(4) . .
N1 C5 H5 118.3 . .
C4 C5 H5 118.3 . .
C11 C6 C7 118.6(4) . .
C11 C6 C3 121.1(4) . .
C7 C6 C3 120.2(4) . .
C8 C7 C6 120.8(4) . .
C8 C7 H7 119.6 . .
C6 C7 H7 119.6 . .
O1 C8 C7 123.8(4) . .
O1 C8 C9 115.7(3) . .
C7 C8 C9 120.5(4) . .
C10 C9 C8 118.9(4) . .
C10 C9 H9 120.5 . .
C8 C9 H9 120.5 . .
C9 C10 C11 120.8(4) . .
C9 C10 H10 119.6 . .
C11 C10 H10 119.6 . .
C6 C11 C10 120.4(4) . .
C6 C11 H11 119.8 . .
C10 C11 H11 119.8 . .
N2 C12 C13 123.2(4) . .
N2 C12 H12 118.4 . .
C13 C12 H12 118.4 . .
C12 C13 C14 120.2(4) . .
C12 C13 H13 119.9 . .
C14 C13 H13 119.9 . .
C13 C14 C15 116.2(4) . .
C13 C14 C17 122.0(4) . .
C15 C14 C17 121.9(4) . .
C16 C15 C14 120.3(4) . .
C16 C15 H15 119.8 . .
C14 C15 H15 119.8 . .
N2 C16 C15 122.7(4) . .
N2 C16 H16 118.7 . .
C15 C16 H16 118.7 . .
C18 C17 C22 118.8(5) . .
C18 C17 C14 120.8(4) . .
C22 C17 C14 120.2(4) . .
C17 C18 C19 120.3(4) . .
C17 C18 H18 119.9 . .
C19 C18 H18 119.9 . .
O2 C19 C20 124.1(4) . .
O2 C19 C18 115.5(4) . .
C20 C19 C18 120.3(4) . .
C21 C20 C19 119.4(5) . .
C21 C20 H20 120.3 . .
C19 C20 H20 120.3 . .
C20 C21 C22 121.2(6) . .
C20 C21 H21 119.4 . .
C22 C21 H21 119.4 . .
C21 C22 C17 119.9(5) . .
C21 C22 H22 120.0 . .
C17 C22 H22 120.0 . .
O1 C23 C24 108.6(4) . .
O1 C23 H23A 110.0 . .
C24 C23 H23A 110.0 . .
O1 C23 H23B 110.0 . .
C24 C23 H23B 110.0 . .
H23A C23 H23B 108.3 . .
O2 C24 C23 107.8(4) . .
O2 C24 H24A 110.1 . .
C23 C24 H24A 110.1 . .
O2 C24 H24B 110.1 . .
C23 C24 H24B 110.1 . .
H24A C24 H24B 108.5 . .
C30 C25 C26 119.5(5) . .
C30 C25 S1 121.1(4) . .
C26 C25 S1 119.4(4) . .
C27 C26 C25 121.0(5) . .
C27 C26 H26 119.5 . .
C25 C26 H26 119.5 . .
C28 C27 C26 120.8(6) . .
C28 C27 H27 119.6 . .
C26 C27 H27 119.6 . .
C27 C28 C29 118.7(6) . .
C27 C28 C31 120.3(7) . .
C29 C28 C31 120.9(8) . .
C30 C29 C28 121.2(7) . .
C30 C29 H29 119.4 . .
C28 C29 H29 119.4 . .
C25 C30 C29 118.8(6) . .
C25 C30 H30 120.6 . .
C29 C30 H30 120.6 . .
C28 C31 H31A 109.5 . .
C28 C31 H31B 109.5 . .
H31A C31 H31B 109.5 . .
C28 C31 H31C 109.5 . .
H31A C31 H31C 109.5 . .
H31B C31 H31C 109.5 . .
C37 C32 C33 118(10) . .
C37 C32 C38 119(10) . .
C33 C32 C38 123(10) . .
C32 C33 C34 120(10) . .
C32 C33 H33 120.1 . .
C34 C33 H33 120.1 . .
C33 C34 C35 125(10) . .
C33 C34 C39 118(8) . .
C35 C34 C39 117(9) . .
C36 C35 C34 110(5) . .
C36 C35 C34 110(6) . 2_656
C34 C35 C34 140(10) . 2_656
C36 C35 H35 124.8 . .
C34 C35 H35 125.2 . .
C34 C35 H35 14.7 2_656 .
C37 C36 C37 102(10) . 2_656
C37 C36 C35 129(6) . .
C37 C36 C35 129(6) 2_656 .
C37 C36 H36 115.4 . .
C37 C36 H36 13.2 2_656 .
C35 C36 H36 115.7 . .
C36 C37 C32 118(8) . .
C36 C37 H37 121.0 . .
C32 C37 H37 121.0 . .
C32 C38 H38A 109.5 . .
C32 C38 H38B 109.5 . .
H38A C38 H38B 109.5 . .
C32 C38 H38C 109.5 . .
H38A C38 H38C 109.5 . .
H38B C38 H38C 109.5 . .
C34 C39 H39A 109.5 . .
C34 C39 H39B 109.5 . .
H39A C39 H39B 109.5 . .
C34 C39 H39C 109.5 . .
H39A C39 H39C 109.5 . .
H39B C39 H39C 109.5 . .
C37' C32' C33' 118(10) . .
C37' C32' C38' 121(6) . .
C33' C32' C38' 121(10) . .
C34' C33' C32' 121(10) . .
C34' C33' H33' 119.6 . .
C32' C33' H33' 119.6 . .
C35' C34' C33' 120(10) . .
C35' C34' C39' 120(10) . .
C33' C34' C39' 120(10) . .
C36' C35' C34' 119(10) . .
C36' C35' H35' 120.3 . .
C34' C35' H35' 120.3 . .
C37' C36' C35' 120(10) . .
C37' C36' H36' 119.8 . .
C35' C36' H36' 119.8 . .
C36' C37' C32' 121(10) . .
C36' C37' H37' 119.5 . .
C32' C37' H37' 119.5 . .
C32' C38' C32' 104(7) . 2_656
C32' C38' H38D 110.1 . .
C32' C38' H38D 145.9 2_656 .
C32' C38' H38E 109.5 . .
C32' C38' H38E 59.2 2_656 .
H38D C38' H38E 109.5 . .
C32' C38' H38F 108.8 . .
C32' C38' H38F 55.4 2_656 .
H38D C38' H38F 109.5 . .
H38E C38' H38F 109.5 . .
C34' C39' H39D 109.5 . .
C34' C39' H39E 109.5 . .
H39D C39' H39E 109.5 . .
C34' C39' H39F 109.5 . .
H39D C39' H39F 109.5 . .
H39E C39' H39F 109.5 . .

loop_
_geom_bond_atom_site_label_1
_geom_bond_atom_site_label_2
_geom_bond_distance
_geom_bond_site_symmetry_2
Cd1 O3 2.284(3) 7_576
Cd1 O3 2.284(3) .
Cd1 N2 2.322(3) 8_465
Cd1 N2 2.322(3) 2_666
Cd1 N1 2.329(3) .
Cd1 N1 2.329(3) 7_576
N1 C1 1.333(5) .
N1 C5 1.334(5) .
N2 C12 1.337(5) .
N2 C16 1.346(5) .
N2 Cd1 2.322(3) 2_646
O1 C8 1.369(5) .
O1 C23 1.420(5) .
O2 C19 1.365(5) .
O2 C24 1.440(5) .
O3 S1 1.470(3) .
O4 S1 1.442(3) .
O5 S1 1.445(3) .
S1 C25 1.774(4) .
C1 C2 1.371(6) .
C1 H1 0.9300 .
C2 C3 1.399(5) .
C2 H2 0.9300 .
C3 C4 1.381(6) .
C3 C6 1.482(5) .
C4 C5 1.383(6) .
C4 H4 0.9300 .
C5 H5 0.9300 .
C6 C11 1.388(6) .
C6 C7 1.396(6) .
C7 C8 1.382(6) .
C7 H7 0.9300 .
C8 C9 1.389(5) .
C9 C10 1.382(6) .
C9 H9 0.9300 .
C10 C11 1.392(6) .
C10 H10 0.9300 .
C11 H11 0.9300 .
C12 C13 1.377(6) .
C12 H12 0.9300 .
C13 C14 1.393(6) .
C13 H13 0.9300 .
C14 C15 1.401(7) .
C14 C17 1.473(6) .
C15 C16 1.375(6) .
C15 H15 0.9300 .
C16 H16 0.9300 .
C17 C18 1.385(6) .
C17 C22 1.415(8) .
C18 C19 1.407(6) .
C18 H18 0.9300 .
C19 C20 1.395(8) .
C20 C21 1.368(8) .
C20 H20 0.9300 .
C21 C22 1.394(8) .
C21 H21 0.9300 .
C22 H22 0.9300 .
C23 C24 1.490(6) .
C23 H23A 0.9700 .
C23 H23B 0.9700 .
C24 H24A 0.9700 .
C24 H24B 0.9700 .
C25 C30 1.351(7) .
C25 C26 1.387(6) .
C26 C27 1.363(8) .
C26 H26 0.9300 .
C27 C28 1.324(10) .
C27 H27 0.9300 .
C28 C29 1.404(11) .
C28 C31 1.532(9) .
C29 C30 1.378(9) .
C29 H29 0.9300 .
C30 H30 0.9300 .
C31 H31A 0.9600 .
C31 H31B 0.9600 .
C31 H31C 0.9600 .
C32 C37 1.38(19) .
C32 C33 1.38(19) .
C32 C38 1.49(18) .
C33 C34 1.4(3) .
C33 H33 0.9300 .
C34 C35 1.41(7) .
C34 C39 1.49(13) .
C35 C36 1.37(5) .
C35 C34 1.41(7) 2_656
C35 H35 0.9600 .
C36 C37 1.36(15) .
C36 C37 1.36(15) 2_656
C36 H36 0.9600 .
C37 H37 0.9300 .
C38 H38A 0.9600 .
C38 H38B 0.9600 .
C38 H38C 0.9600 .
C39 H39A 0.9600 .
C39 H39B 0.9600 .
C39 H39C 0.9600 .
C32' C37' 1.38(13) .
C32' C33' 1.39(14) .
C32' C38' 1.51(12) .
C33' C34' 1.4(2) .
C33' H33' 0.9300 .
C34' C35' 1.4(2) .
C34' C39' 1.5(2) .
C35' C36' 1.4(2) .
C35' H35' 0.9300 .
C36' C37' 1.37(19) .
C36' H36' 0.9300 .
C37' H37' 0.9300 .
C38' C32' 1.51(12) 2_656
C38' H38D 0.9599 .
C38' H38E 0.9601 .
C38' H38F 0.9599 .
C39' H39D 0.9600 .
C39' H39E 0.9600 .
C39' H39F 0.9600 .

loop_
_geom_torsion_atom_site_label_1
_geom_torsion_atom_site_label_2
_geom_torsion_atom_site_label_3
_geom_torsion_atom_site_label_4
_geom_torsion
_geom_torsion_site_symmetry_1
_geom_torsion_site_symmetry_4
O3 Cd1 N1 C1 -28.9(3) 7_576 .
O3 Cd1 N1 C1 151.1(3) . .
N2 Cd1 N1 C1 62.0(3) 8_465 .
N2 Cd1 N1 C1 -118.0(3) 2_666 .
N1 Cd1 N1 C1 -107(2) 7_576 .
O3 Cd1 N1 C5 155.6(3) 7_576 .
O3 Cd1 N1 C5 -24.4(3) . .
N2 Cd1 N1 C5 -113.5(3) 8_465 .
N2 Cd1 N1 C5 66.5(3) 2_666 .
N1 Cd1 N1 C5 78(3) 7_576 .
O3 Cd1 O3 S1 72(19) 7_576 .
N2 Cd1 O3 S1 -125.2(8) 8_465 .
N2 Cd1 O3 S1 54.8(8) 2_666 .
N1 Cd1 O3 S1 143.1(8) . .
N1 Cd1 O3 S1 -36.9(8) 7_576 .
Cd1 O3 S1 O4 -11.4(9) . .
Cd1 O3 S1 O5 118.9(8) . .
Cd1 O3 S1 C25 -127.2(8) . .
C5 N1 C1 C2 3.8(6) . .
Cd1 N1 C1 C2 -171.8(3) . .
N1 C1 C2 C3 -0.1(7) . .
C1 C2 C3 C4 -4.0(6) . .
C1 C2 C3 C6 177.7(4) . .
C2 C3 C4 C5 4.3(7) . .
C6 C3 C4 C5 -177.3(4) . .
C1 N1 C5 C4 -3.4(7) . .
Cd1 N1 C5 C4 172.5(4) . .
C3 C4 C5 N1 -0.7(8) . .
C4 C3 C6 C11 -172.4(4) . .
C2 C3 C6 C11 5.8(6) . .
C4 C3 C6 C7 10.2(6) . .
C2 C3 C6 C7 -171.6(4) . .
C11 C6 C7 C8 1.0(6) . .
C3 C6 C7 C8 178.5(4) . .
C23 O1 C8 C7 10.3(6) . .
C23 O1 C8 C9 -167.6(4) . .
C6 C7 C8 O1 -178.1(4) . .
C6 C7 C8 C9 -0.3(6) . .
O1 C8 C9 C10 177.4(4) . .
C7 C8 C9 C10 -0.6(6) . .
C8 C9 C10 C11 0.8(6) . .
C7 C6 C11 C10 -0.8(6) . .
C3 C6 C11 C10 -178.2(4) . .
C9 C10 C11 C6 -0.1(7) . .
C16 N2 C12 C13 -1.8(6) . .
Cd1 N2 C12 C13 177.7(3) 2_646 .
N2 C12 C13 C14 0.5(7) . .
C12 C13 C14 C15 1.4(8) . .
C12 C13 C14 C17 -177.8(5) . .
C13 C14 C15 C16 -2.0(8) . .
C17 C14 C15 C16 177.1(6) . .
C12 N2 C16 C15 1.1(7) . .
Cd1 N2 C16 C15 -178.4(4) 2_646 .
C14 C15 C16 N2 0.8(8) . .
C13 C14 C17 C18 -29.0(10) . .
C15 C14 C17 C18 151.9(6) . .
C13 C14 C17 C22 146.0(7) . .
C15 C14 C17 C22 -33.1(10) . .
C22 C17 C18 C19 2.5(11) . .
C14 C17 C18 C19 177.6(6) . .
C24 O2 C19 C20 7.0(9) . .
C24 O2 C19 C18 -175.1(5) . .
C17 C18 C19 O2 -179.8(6) . .
C17 C18 C19 C20 -1.8(10) . .
O2 C19 C20 C21 176.0(7) . .
C18 C19 C20 C21 -1.9(12) . .
C19 C20 C21 C22 4.8(15) . .
C20 C21 C22 C17 -4.1(15) . .
C18 C17 C22 C21 0.4(13) . .
C14 C17 C22 C21 -174.7(8) . .
C8 O1 C23 C24 168.4(3) . .
C19 O2 C24 C23 176.8(4) . .
O1 C23 C24 O2 74.2(5) . .
O4 S1 C25 C30 -14.0(5) . .
O5 S1 C25 C30 -137.5(5) . .
O3 S1 C25 C30 104.8(5) . .
O4 S1 C25 C26 168.6(3) . .
O5 S1 C25 C26 45.2(4) . .
O3 S1 C25 C26 -72.6(4) . .
C30 C25 C26 C27 0.0(8) . .
S1 C25 C26 C27 177.4(4) . .
C25 C26 C27 C28 -0.3(9) . .
C26 C27 C28 C29 0.6(11) . .
C26 C27 C28 C31 177.7(7) . .
C27 C28 C29 C30 -0.5(14) . .
C31 C28 C29 C30 -177.6(9) . .
C26 C25 C30 C29 0.1(10) . .
S1 C25 C30 C29 -177.3(6) . .
C28 C29 C30 C25 0.2(13) . .
C37 C32 C33 C34 0(15) . .
C38 C32 C33 C34 180(8) . .
C32 C33 C34 C35 1(15) . .
C32 C33 C34 C39 -180(8) . .
C33 C34 C35 C36 -3(10) . .
C39 C34 C35 C36 178(5) . .
C33 C34 C35 C34 177(10) . 2_656
C39 C34 C35 C34 -2(5) . 2_656
C34 C35 C36 C37 5(9) . .
C34 C35 C36 C37 -175(9) 2_656 .
C34 C35 C36 C37 -175(9) . 2_656
C34 C35 C36 C37 5(9) 2_656 2_656
C37 C36 C37 C32 175(16) 2_656 .
C35 C36 C37 C32 -5(16) . .
C33 C32 C37 C36 2(15) . .
C38 C32 C37 C36 -178(8) . .
C37' C32' C33' C34' 1(22) . .
C38' C32' C33' C34' -179(10) . .
C32' C33' C34' C35' 0(23) . .
C32' C33' C34' C39' 180(13) . .
C33' C34' C35' C36' 1(18) . .
C39' C34' C35' C36' -179(9) . .
C34' C35' C36' C37' -3(13) . .
C35' C36' C37' C32' 4(11) . .
C33' C32' C37' C36' -3(15) . .
C38' C32' C37' C36' 177(7) . .
C37' C32' C38' C32' -177(10) . 2_656
C33' C32' C38' C32' 3(10) . 2_656
